data_1519640
loop_
_publ_author_name
'Heift, Dominikus'
'Benk\>o, Zolt\'an'
'Gr\"utzmacher, Hansj\"org'
'Jupp, Andrew R.'
'Goicoechea, Jose M.'

_publ_section_title
;
 Cyclo-oligomerization of isocyanates with Na(PH2) or Na(OCP) as
 &#x201C;P&#x2212;&#x201D; anion sources
;
_journal_issue 7
_journal_name_full 'Chem. Sci.'
_journal_page_first 4017
_journal_paper_doi 10.1039/C5SC00963D
_journal_volume 6
_journal_year 2015
_chemical_formula_moiety 'C34 H50 N2 Na1 O4 P1'
_chemical_formula_sum 'C34 H50 N2 Na O4 P'
_chemical_formula_weight 604.72
_chemical_name_systematic 'sodium 1,4,2-diazaphospholidine-3,5-dionide'
_chemical_properties_physical Air-sensitive
_space_group_crystal_system monoclinic
_space_group_IT_number 14
_space_group_name_Hall '-P 2yn'
_space_group_name_H-M_alt 'P 1 21/n 1'
_symmetry_space_group_name_Hall '-P 2yn'
_symmetry_space_group_name_H-M 'P 1 21/n 1'
_atom_sites_solution_hydrogens mixed
_audit_creation_method SHELXL-2014/6
_audit_update_record
;
2015-02-10 deposited with the CCDC.
2015-04-29 downloaded from the CCDC.
;
_cell_angle_alpha 90
_cell_angle_beta 93.643(3)
_cell_angle_gamma 90
_cell_formula_units_Z 4
_cell_length_a 10.6728(3)
_cell_length_b 15.0865(4)
_cell_length_c 21.8147(6)
_cell_measurement_reflns_used 5460
_cell_measurement_temperature 100(2)
_cell_measurement_theta_max 25.691
_cell_measurement_theta_min 2.939
_cell_volume 3505.40(17)
_computing_cell_refinement 'CrysAlisPro, Agilent Technologies'
_computing_data_collection 'CrysAlisPro, Agilent Technologies'
_computing_data_reduction 'CrysAlisPro, Agilent Technologies'
_computing_structure_refinement 'SHELXL-2014/6 (Sheldrick, 2014)'
_computing_structure_solution 'Olex 2'
_diffrn_ambient_temperature 100(2)
_diffrn_measured_fraction_theta_full 0.999
_diffrn_measured_fraction_theta_max 0.909
_diffrn_measurement_device_type 'Xcalibur, Sapphire3'
_diffrn_radiation_type MoK\a
_diffrn_radiation_wavelength 0.71073
_diffrn_reflns_av_R_equivalents 0.0731
_diffrn_reflns_av_unetI/netI 0.0990
_diffrn_reflns_Laue_measured_fraction_full 0.999
_diffrn_reflns_Laue_measured_fraction_max 0.909
_diffrn_reflns_limit_h_max 8
_diffrn_reflns_limit_h_min -15
_diffrn_reflns_limit_k_max 21
_diffrn_reflns_limit_k_min -20
_diffrn_reflns_limit_l_max 31
_diffrn_reflns_limit_l_min -30
_diffrn_reflns_number 34338
_diffrn_reflns_point_group_measured_fraction_full 0.999
_diffrn_reflns_point_group_measured_fraction_max 0.909
_diffrn_reflns_theta_full 25.242
_diffrn_reflns_theta_max 30.694
_diffrn_reflns_theta_min 2.858
_exptl_absorpt_coefficient_mu 0.128
_exptl_absorpt_correction_T_max 1.00000
_exptl_absorpt_correction_T_min 0.99172
_exptl_absorpt_correction_type multi-scan
_exptl_absorpt_process_details
;
Empirical absorption correction using spherical harmonics
implemented in SCALE3 ABSPACK scaling algorithm.
;
_exptl_crystal_colour Yellow
_exptl_crystal_density_diffrn 1.146
_exptl_crystal_description block
_exptl_crystal_F_000 1304
_exptl_crystal_recrystallization_method 'Re-crystallisation from solvent: THF'
_exptl_crystal_size_max 0.260
_exptl_crystal_size_mid 0.210
_exptl_crystal_size_min 0.150
_refine_diff_density_max 0.388
_refine_diff_density_min -0.249
_refine_diff_density_rms 0.056
_refine_ls_extinction_method none
_refine_ls_goodness_of_fit_ref 1.037
_refine_ls_hydrogen_treatment constr
_refine_ls_matrix_type full
_refine_ls_number_parameters 419
_refine_ls_number_reflns 9890
_refine_ls_number_restraints 60
_refine_ls_restrained_S_all 1.038
_refine_ls_R_factor_all 0.1386
_refine_ls_R_factor_gt 0.0747
_refine_ls_shift/su_max 0.000
_refine_ls_shift/su_mean 0.000
_refine_ls_structure_factor_coef Fsqd
_refine_ls_weighting_details 'w=1/[\s^2^(Fo^2^)+(0.0396P)^2^+1.5461P] where P=(Fo^2^+2Fc^2^)/3'
_refine_ls_weighting_scheme calc
_refine_ls_wR_factor_gt 0.1273
_refine_ls_wR_factor_ref 0.1523
_reflns_Friedel_coverage 0.000
_reflns_number_gt 5941
_reflns_number_total 9890
_reflns_threshold_expression 'I > 2\s(I)'
_cod_data_source_file c5sc00963d2.cif
_cod_data_source_block becker2
_cod_depositor_comments 'Adding full bibliography for 1519640--1519644.cif.'
_cod_original_cell_volume 3505.42(18)
_cod_original_formula_sum 'C34 H50 N2 Na1 O4 P1'
_cod_database_code 1519640
_shelx_space_group_comment
;
The symmetry employed for this shelxl refinement is uniquely defined
by the following loop, which should always be used as a source of
symmetry information in preference to the above space-group names.
They are only intended as comments.
;
_shelx_estimated_absorpt_t_min 0.968
_shelx_estimated_absorpt_t_max 0.981
_shelxl_version_number 2014/6

loop_
_space_group_symop_operation_xyz
'x, y, z'
'-x+1/2, y+1/2, -z+1/2'
'-x, -y, -z'
'x-1/2, -y-1/2, z-1/2'

loop_
_atom_site_label
_atom_site_type_symbol
_atom_site_fract_x
_atom_site_fract_y
_atom_site_fract_z
_atom_site_U_iso_or_equiv
_atom_site_adp_type
_atom_site_occupancy
_atom_site_site_symmetry_order
_atom_site_calc_flag
_atom_site_refinement_flags_posn
_atom_site_refinement_flags_adp
_atom_site_refinement_flags_occupancy
_atom_site_disorder_assembly
_atom_site_disorder_group
C1 C 0.8341(2) 0.32482(14) 0.16646(10) 0.0195(5) Uani 1 1 d . . . . .
C2 C 0.7834(2) 0.46420(14) 0.20883(10) 0.0221(5) Uani 1 1 d . . . . .
C3 C 0.8536(2) 0.34384(14) 0.05796(9) 0.0223(5) Uani 1 1 d . . . . .
C4 C 0.7466(2) 0.31529(16) 0.02328(10) 0.0288(5) Uani 1 1 d . . . . .
C5 C 0.7639(3) 0.27990(17) -0.03470(11) 0.0355(6) Uani 1 1 d . . . . .
H5 H 0.6943 0.2607 -0.0590 0.042 Uiso 1 1 d . U . . .
C6 C 0.8814(3) 0.27241(18) -0.05661(11) 0.0386(7) Uani 1 1 d . . . . .
H6 H 0.8907 0.2483 -0.0953 0.046 Uiso 1 1 d . U . . .
C7 C 0.9854(3) 0.30051(18) -0.02124(11) 0.0353(6) Uani 1 1 d . . . . .
H7 H 1.0645 0.2954 -0.0364 0.043 Uiso 1 1 d . U . . .
C8 C 0.9742(2) 0.33674(15) 0.03696(10) 0.0268(5) Uani 1 1 d . . . . .
C9 C 1.0893(2) 0.36543(17) 0.07598(12) 0.0348(6) Uani 1 1 d . . . . .
H9 H 1.0610 0.3969 0.1118 0.042 Uiso 1 1 d . U . . .
C10 C 1.1632(3) 0.2843(2) 0.09933(17) 0.0674(10) Uani 1 1 d . . . . .
H10A H 1.1105 0.2472 0.1222 0.101 Uiso 1 1 d . U . . .
H10B H 1.2343 0.3033 0.1253 0.101 Uiso 1 1 d . U . . .
H10C H 1.1922 0.2520 0.0650 0.101 Uiso 1 1 d . U . . .
C11 C 1.1712(3) 0.4288(2) 0.04150(16) 0.0646(10) Uani 1 1 d . . . . .
H11A H 1.1918 0.4021 0.0034 0.097 Uiso 1 1 d . U . . .
H11B H 1.2473 0.4408 0.0660 0.097 Uiso 1 1 d . U . . .
H11C H 1.1267 0.4831 0.0333 0.097 Uiso 1 1 d . U . . .
C12 C 0.6167(2) 0.32086(19) 0.04699(12) 0.0400(7) Uani 1 1 d . . . . .
H12 H 0.6245 0.3510 0.0867 0.048 Uiso 1 1 d . U . . .
C13 C 0.5616(3) 0.2293(2) 0.05730(14) 0.0501(8) Uani 1 1 d . . . . .
H13A H 0.5525 0.1980 0.0190 0.075 Uiso 1 1 d . U . . .
H13B H 0.4808 0.2353 0.0740 0.075 Uiso 1 1 d . U . . .
H13C H 0.6166 0.1967 0.0857 0.075 Uiso 1 1 d . U . . .
C14 C 0.5308(3) 0.3767(2) 0.00422(17) 0.0655(10) Uani 1 1 d . . . . .
H14A H 0.5660 0.4348 0.0005 0.099 Uiso 1 1 d . U . . .
H14B H 0.4496 0.3811 0.0205 0.099 Uiso 1 1 d . U . . .
H14C H 0.5225 0.3492 -0.0356 0.099 Uiso 1 1 d . U . . .
C15 C 0.7994(2) 0.32871(13) 0.27611(9) 0.0195(5) Uani 1 1 d . . . . .
C16 C 0.6957(2) 0.27438(14) 0.28640(10) 0.0221(5) Uani 1 1 d . . . . .
C17 C 0.6967(2) 0.22960(15) 0.34241(11) 0.0281(5) Uani 1 1 d . . . . .
H17 H 0.6304 0.1921 0.3501 0.033 Uiso 1 1 d . U . . .
C18 C 0.7942(2) 0.24038(16) 0.38625(11) 0.0295(6) Uani 1 1 d . . . . .
H18 H 0.7932 0.2098 0.4232 0.035 Uiso 1 1 d . U . . .
C19 C 0.8934(2) 0.29566(16) 0.37572(10) 0.0278(5) Uani 1 1 d . . . . .
H19 H 0.9577 0.3031 0.4062 0.033 Uiso 1 1 d . U . . .
C20 C 0.8990(2) 0.34083(14) 0.32014(10) 0.0235(5) Uani 1 1 d . . . . .
C21 C 1.0118(2) 0.39800(16) 0.30814(11) 0.0284(5) Uani 1 1 d . . . . .
H21 H 0.9927 0.4303 0.2697 0.034 Uiso 1 1 d . U . . .
C22 C 1.0388(3) 0.4661(2) 0.35863(13) 0.0505(8) Uani 1 1 d . . . . .
H22A H 0.9662 0.5028 0.3624 0.076 Uiso 1 1 d . U . . .
H22B H 1.1086 0.5026 0.3485 0.076 Uiso 1 1 d . U . . .
H22C H 1.0592 0.4364 0.3969 0.076 Uiso 1 1 d . U . . .
C23 C 1.1260(3) 0.3398(2) 0.29932(17) 0.0587(9) Uani 1 1 d . . . . .
H23A H 1.1430 0.3040 0.3353 0.089 Uiso 1 1 d . U . . .
H23B H 1.1973 0.3764 0.2928 0.089 Uiso 1 1 d . U . . .
H23C H 1.1090 0.3020 0.2643 0.089 Uiso 1 1 d . U . . .
C24 C 0.5847(2) 0.26836(15) 0.23941(11) 0.0275(5) Uani 1 1 d . . . . .
H24 H 0.6173 0.2730 0.1986 0.033 Uiso 1 1 d . U . . .
C25 C 0.5127(3) 0.18154(17) 0.24193(13) 0.0415(7) Uani 1 1 d . . . . .
H25A H 0.5697 0.1328 0.2392 0.062 Uiso 1 1 d . U . . .
H25B H 0.4505 0.1791 0.2081 0.062 Uiso 1 1 d . U . . .
H25C H 0.4721 0.1781 0.2799 0.062 Uiso 1 1 d . U . . .
C26 C 0.4960(3) 0.34620(19) 0.24720(15) 0.0494(8) Uani 1 1 d . . . . .
H26A H 0.4628 0.3434 0.2870 0.073 Uiso 1 1 d . U . . .
H26B H 0.4283 0.3434 0.2161 0.073 Uiso 1 1 d . U . . .
H26C H 0.5410 0.4008 0.2433 0.073 Uiso 1 1 d . U . . .
C27 C 0.3360(5) 0.5572(4) 0.2737(2) 0.0350(11) Uani 0.662(7) 1 d . U P A 1
H27A H 0.2980 0.6036 0.2987 0.042 Uiso 0.662(7) 1 calc R U P A 1
H27B H 0.3569 0.5052 0.3000 0.042 Uiso 0.662(7) 1 calc R U P A 1
C27A C 0.3240(13) 0.5759(12) 0.2542(6) 0.058(3) Uani 0.338(7) 1 d . U P A 2
H27C H 0.2919 0.6329 0.2694 0.069 Uiso 0.338(7) 1 calc R U P A 2
H27D H 0.3029 0.5287 0.2834 0.069 Uiso 0.338(7) 1 calc R U P A 2
C28 C 0.2476(4) 0.5314(3) 0.2190(2) 0.0391(12) Uani 0.662(7) 1 d . U P A 1
H28A H 0.2582 0.4685 0.2076 0.047 Uiso 0.662(7) 1 calc R U P A 1
H28B H 0.1588 0.5422 0.2273 0.047 Uiso 0.662(7) 1 calc R U P A 1
C28A C 0.2635(11) 0.5561(10) 0.1920(6) 0.070(4) Uani 0.338(7) 1 d . U P A 2
H28C H 0.2086 0.5035 0.1938 0.084 Uiso 0.338(7) 1 calc R U P A 2
H28D H 0.2119 0.6071 0.1769 0.084 Uiso 0.338(7) 1 calc R U P A 2
C29 C 0.2904(5) 0.5928(3) 0.1698(2) 0.0442(13) Uani 0.662(7) 1 d . U P A 1
H29A H 0.2654 0.5704 0.1282 0.053 Uiso 0.662(7) 1 calc R U P A 1
H29B H 0.2565 0.6534 0.1745 0.053 Uiso 0.662(7) 1 calc R U P A 1
C29A C 0.3636(11) 0.5397(9) 0.1517(5) 0.065(3) Uani 0.338(7) 1 d . U P A 2
H29C H 0.3408 0.5615 0.1097 0.079 Uiso 0.338(7) 1 calc R U P A 2
H29D H 0.3830 0.4756 0.1498 0.079 Uiso 0.338(7) 1 calc R U P A 2
C30 C 0.4306(5) 0.5909(5) 0.1822(3) 0.0393(13) Uani 0.662(7) 1 d . U P A 1
H30A H 0.4669 0.5369 0.1647 0.047 Uiso 0.662(7) 1 calc R U P A 1
H30B H 0.4700 0.6436 0.1644 0.047 Uiso 0.662(7) 1 calc R U P A 1
C30A C 0.4747(12) 0.5916(12) 0.1813(7) 0.056(3) Uani 0.338(7) 1 d . U P A 2
H30C H 0.4713 0.6547 0.1689 0.067 Uiso 0.338(7) 1 calc R U P A 2
H30D H 0.5557 0.5659 0.1704 0.067 Uiso 0.338(7) 1 calc R U P A 2
C31 C 0.6455(3) 0.45098(17) 0.40916(13) 0.0436(7) Uani 1 1 d . . . . .
H31A H 0.6883 0.4217 0.3770 0.053 Uiso 1 1 d . U . . .
H31B H 0.5676 0.4199 0.4151 0.053 Uiso 1 1 d . U . . .
C32 C 0.7271(3) 0.4534(2) 0.46814(15) 0.0590(9) Uani 1 1 d . . . . .
H32A H 0.8152 0.4487 0.4598 0.070 Uiso 1 1 d . U . . .
H32B H 0.7060 0.4053 0.4950 0.070 Uiso 1 1 d . U . . .
C33 C 0.6989(3) 0.5437(2) 0.49681(14) 0.0502(8) Uani 1 1 d . . . . .
H33A H 0.6620 0.5362 0.5359 0.060 Uiso 1 1 d . U . . .
H33B H 0.7749 0.5787 0.5029 0.060 Uiso 1 1 d . U . . .
C34 C 0.6069(3) 0.58735(17) 0.45016(12) 0.0390(7) Uani 1 1 d . . . . .
H34A H 0.5215 0.5813 0.4626 0.047 Uiso 1 1 d . U . . .
H34B H 0.6258 0.6497 0.4460 0.047 Uiso 1 1 d . U . . .
N1 N 0.80466(17) 0.37177(11) 0.21773(8) 0.0184(4) Uani 1 1 d . . . . .
N2 N 0.83818(18) 0.37957(11) 0.11793(8) 0.0218(4) Uani 1 1 d . . . . .
Na2 Na 0.64092(9) 0.60688(6) 0.29977(4) 0.0279(2) Uani 1 1 d . . . . .
O1 O 0.85258(15) 0.24313(9) 0.16574(7) 0.0243(4) Uani 1 1 d . . . . .
O2 O 0.75612(15) 0.51114(10) 0.25349(7) 0.0269(4) Uani 1 1 d . . . . .
O3 O 0.4485(17) 0.5911(14) 0.2455(7) 0.0380(16) Uani 0.662(7) 1 d . U P A 1
O3A O 0.456(3) 0.581(3) 0.2509(14) 0.0380(16) Uani 0.338(7) 1 d . U P A 2
O4 O 0.62114(19) 0.54160(11) 0.39355(8) 0.0419(5) Uani 1 1 d . . . . .
P1 P 0.80471(7) 0.49289(4) 0.13209(3) 0.02806(16) Uani 1 1 d . . . . .

loop_
_atom_site_aniso_label
_atom_site_aniso_U_11
_atom_site_aniso_U_22
_atom_site_aniso_U_33
_atom_site_aniso_U_23
_atom_site_aniso_U_13
_atom_site_aniso_U_12
C1 0.0184(11) 0.0196(11) 0.0210(11) -0.0010(9) 0.0051(9) 0.0007(9)
C2 0.0220(12) 0.0171(10) 0.0276(12) -0.0003(9) 0.0056(10) 0.0006(9)
C3 0.0307(13) 0.0204(11) 0.0164(11) 0.0032(9) 0.0057(9) 0.0053(10)
C4 0.0324(14) 0.0285(13) 0.0258(12) 0.0007(10) 0.0039(11) 0.0055(11)
C5 0.0393(16) 0.0398(15) 0.0267(13) -0.0021(11) -0.0039(12) 0.0046(12)
C6 0.0547(19) 0.0447(16) 0.0172(12) -0.0017(11) 0.0084(12) 0.0053(14)
C7 0.0399(16) 0.0401(15) 0.0276(13) 0.0028(11) 0.0159(12) 0.0030(12)
C8 0.0312(14) 0.0267(13) 0.0237(12) 0.0036(10) 0.0101(10) -0.0001(10)
C9 0.0324(15) 0.0387(15) 0.0344(14) -0.0060(12) 0.0115(11) -0.0022(12)
C10 0.051(2) 0.063(2) 0.085(3) 0.0010(19) -0.0278(19) 0.0004(17)
C11 0.061(2) 0.069(2) 0.067(2) -0.0108(18) 0.0234(18) -0.0281(18)
C12 0.0285(15) 0.0498(17) 0.0415(16) -0.0134(13) 0.0011(12) 0.0042(13)
C13 0.0374(17) 0.067(2) 0.0468(18) -0.0057(15) 0.0073(14) -0.0031(15)
C14 0.0408(19) 0.058(2) 0.095(3) -0.010(2) -0.0125(19) 0.0179(16)
C15 0.0235(12) 0.0154(10) 0.0204(11) 0.0013(8) 0.0074(9) 0.0031(9)
C16 0.0254(12) 0.0164(11) 0.0255(12) -0.0011(9) 0.0102(10) 0.0035(9)
C17 0.0292(14) 0.0221(12) 0.0345(14) 0.0040(10) 0.0132(11) -0.0006(10)
C18 0.0352(15) 0.0290(13) 0.0255(12) 0.0082(10) 0.0126(11) 0.0067(11)
C19 0.0298(14) 0.0300(13) 0.0239(12) 0.0045(10) 0.0022(10) 0.0052(11)
C20 0.0239(12) 0.0208(11) 0.0262(12) -0.0008(9) 0.0063(10) 0.0024(9)
C21 0.0238(13) 0.0282(13) 0.0331(13) 0.0055(10) 0.0010(10) -0.0031(10)
C22 0.060(2) 0.0470(17) 0.0437(17) 0.0002(14) -0.0057(15) -0.0235(15)
C23 0.0326(17) 0.0475(19) 0.099(3) 0.0137(18) 0.0244(17) -0.0008(14)
C24 0.0255(13) 0.0255(12) 0.0320(13) -0.0006(10) 0.0060(10) -0.0043(10)
C25 0.0331(15) 0.0292(14) 0.0617(19) -0.0021(13) -0.0022(14) -0.0057(12)
C26 0.0373(17) 0.0367(16) 0.072(2) -0.0047(15) -0.0109(15) 0.0066(13)
C27 0.025(2) 0.038(3) 0.042(2) 0.004(2) 0.0004(18) 0.0041(18)
C27A 0.033(3) 0.079(10) 0.061(5) 0.017(4) -0.006(3) -0.001(4)
C28 0.034(2) 0.033(2) 0.049(3) 0.0089(19) -0.0046(19) -0.0010(17)
C28A 0.049(4) 0.099(10) 0.060(5) 0.028(5) -0.014(3) -0.020(4)
C29 0.048(3) 0.036(2) 0.047(2) 0.0096(19) -0.0098(19) -0.001(2)
C29A 0.061(5) 0.078(7) 0.055(4) 0.015(4) -0.014(3) -0.020(5)
C30 0.045(3) 0.032(3) 0.041(2) 0.0053(17) 0.000(2) -0.005(2)
C30A 0.045(5) 0.075(8) 0.047(3) 0.005(3) -0.005(3) -0.011(5)
C31 0.061(2) 0.0242(14) 0.0479(17) -0.0023(12) 0.0183(15) 0.0029(13)
C32 0.073(2) 0.056(2) 0.051(2) 0.0034(16) 0.0177(17) 0.0197(18)
C33 0.060(2) 0.0455(18) 0.0450(17) 0.0016(14) 0.0046(15) -0.0066(16)
C34 0.0528(18) 0.0299(14) 0.0359(15) -0.0045(11) 0.0161(13) -0.0016(13)
N1 0.0228(10) 0.0146(9) 0.0185(9) -0.0003(7) 0.0066(7) 0.0004(7)
N2 0.0304(11) 0.0175(9) 0.0185(9) 0.0015(7) 0.0086(8) 0.0019(8)
Na2 0.0307(5) 0.0208(5) 0.0326(5) -0.0069(4) 0.0041(4) 0.0015(4)
O1 0.0345(10) 0.0145(7) 0.0249(8) 0.0015(6) 0.0083(7) 0.0026(7)
O2 0.0359(10) 0.0192(8) 0.0268(8) -0.0032(7) 0.0110(7) 0.0030(7)
O3 0.030(2) 0.041(5) 0.042(2) 0.0020(18) -0.0032(16) -0.002(2)
O3A 0.030(2) 0.041(5) 0.042(2) 0.0020(18) -0.0032(16) -0.002(2)
O4 0.0678(14) 0.0245(9) 0.0348(10) -0.0032(8) 0.0146(9) 0.0054(9)
P1 0.0427(4) 0.0171(3) 0.0257(3) 0.0030(2) 0.0118(3) 0.0047(3)

loop_
_atom_type_symbol
_atom_type_description
_atom_type_scat_dispersion_real
_atom_type_scat_dispersion_imag
_atom_type_scat_source
C C 0.0030 0.0020 'International Tables Vol C Tables 4.2.6.8 and 6.1.1.4'
H H 0.0000 0.0000 'International Tables Vol C Tables 4.2.6.8 and 6.1.1.4'
N N 0.0060 0.0030 'International Tables Vol C Tables 4.2.6.8 and 6.1.1.4'
Na Na 0.0360 0.0250 'International Tables Vol C Tables 4.2.6.8 and 6.1.1.4'
O O 0.0110 0.0060 'International Tables Vol C Tables 4.2.6.8 and 6.1.1.4'
P P 0.1020 0.0940 'International Tables Vol C Tables 4.2.6.8 and 6.1.1.4'

loop_
_geom_angle_atom_site_label_1
_geom_angle_atom_site_label_2
_geom_angle_atom_site_label_3
_geom_angle
_geom_angle_site_symmetry_1
_geom_angle_site_symmetry_3
O1 C1 N2 125.67(19) . .
O1 C1 N1 124.22(19) . .
N2 C1 N1 110.10(18) . .
O2 C2 N1 119.35(19) . .
O2 C2 P1 130.65(17) . .
N1 C2 P1 109.99(15) . .
C4 C3 C8 122.5(2) . .
C4 C3 N2 118.2(2) . .
C8 C3 N2 119.3(2) . .
C5 C4 C3 117.3(2) . .
C5 C4 C12 120.5(2) . .
C3 C4 C12 122.2(2) . .
C6 C5 C4 121.5(2) . .
C6 C5 H5 119.3(3) . .
C4 C5 H5 119.3(3) . .
C5 C6 C7 120.0(2) . .
C5 C6 H6 119.9(3) . .
C7 C6 H6 120.0(3) . .
C6 C7 C8 121.2(2) . .
C6 C7 H7 119.5(3) . .
C8 C7 H7 119.3(3) . .
C7 C8 C3 117.6(2) . .
C7 C8 C9 120.7(2) . .
C3 C8 C9 121.7(2) . .
C8 C9 C11 111.9(2) . .
C8 C9 C10 110.1(2) . .
C11 C9 C10 111.5(3) . .
C8 C9 H9 107.9(2) . .
C11 C9 H9 107.8(2) . .
C10 C9 H9 107.6(3) . .
C9 C10 H10A 109.6(3) . .
C9 C10 H10B 109.3(3) . .
H10A C10 H10B 109.6(4) . .
C9 C10 H10C 109.4(3) . .
H10A C10 H10C 109.7(3) . .
H10B C10 H10C 109.3(3) . .
C9 C11 H11A 109.5(3) . .
C9 C11 H11B 109.5(3) . .
H11A C11 H11B 109.2(3) . .
C9 C11 H11C 109.6(3) . .
H11A C11 H11C 109.6(4) . .
H11B C11 H11C 109.5(3) . .
C4 C12 C14 110.6(2) . .
C4 C12 C13 111.8(2) . .
C14 C12 C13 111.7(2) . .
C4 C12 H12 107.5(2) . .
C14 C12 H12 107.5(3) . .
C13 C12 H12 107.6(3) . .
C12 C13 H13A 109.6(3) . .
C12 C13 H13B 109.5(3) . .
H13A C13 H13B 109.5(3) . .
C12 C13 H13C 109.4(3) . .
H13A C13 H13C 109.5(3) . .
H13B C13 H13C 109.3(3) . .
C12 C14 H14A 109.5(3) . .
C12 C14 H14B 109.6(3) . .
H14A C14 H14B 109.6(3) . .
C12 C14 H14C 109.4(3) . .
H14A C14 H14C 109.4(4) . .
H14B C14 H14C 109.4(3) . .
C20 C15 C16 122.5(2) . .
C20 C15 N1 118.66(19) . .
C16 C15 N1 118.78(19) . .
C17 C16 C15 117.3(2) . .
C17 C16 C24 121.6(2) . .
C15 C16 C24 120.99(19) . .
C18 C17 C16 121.0(2) . .
C18 C17 H17 119.8(2) . .
C16 C17 H17 119.3(2) . .
C17 C18 C19 120.7(2) . .
C17 C18 H18 119.6(2) . .
C19 C18 H18 119.7(3) . .
C18 C19 C20 121.1(2) . .
C18 C19 H19 119.5(2) . .
C20 C19 H19 119.4(2) . .
C19 C20 C15 117.4(2) . .
C19 C20 C21 120.4(2) . .
C15 C20 C21 122.2(2) . .
C20 C21 C22 112.0(2) . .
C20 C21 C23 110.1(2) . .
C22 C21 C23 111.4(2) . .
C20 C21 H21 107.8(2) . .
C22 C21 H21 107.7(2) . .
C23 C21 H21 107.7(2) . .
C21 C22 H22A 109.6(2) . .
C21 C22 H22B 109.5(3) . .
H22A C22 H22B 109.2(3) . .
C21 C22 H22C 109.7(3) . .
H22A C22 H22C 109.5(3) . .
H22B C22 H22C 109.3(3) . .
C21 C23 H23A 109.4(3) . .
C21 C23 H23B 109.6(3) . .
H23A C23 H23B 109.5(3) . .
C21 C23 H23C 109.3(3) . .
H23A C23 H23C 109.4(3) . .
H23B C23 H23C 109.6(3) . .
C16 C24 C25 113.6(2) . .
C16 C24 C26 109.99(19) . .
C25 C24 C26 109.9(2) . .
C16 C24 H24 107.6(2) . .
C25 C24 H24 107.7(2) . .
C26 C24 H24 107.8(2) . .
C24 C25 H25A 109.5(2) . .
C24 C25 H25B 109.3(2) . .
H25A C25 H25B 109.4(3) . .
C24 C25 H25C 109.5(2) . .
H25A C25 H25C 109.6(3) . .
H25B C25 H25C 109.4(3) . .
C24 C26 H26A 109.5(3) . .
C24 C26 H26B 109.4(3) . .
H26A C26 H26B 109.5(3) . .
C24 C26 H26C 109.5(3) . .
H26A C26 H26C 109.5(3) . .
H26B C26 H26C 109.5(3) . .
O3 C27 C28 104.0(7) . .
O3 C27 H27A 111.0 . .
C28 C27 H27A 111.0 . .
O3 C27 H27B 111.0 . .
C28 C27 H27B 111.0 . .
H27A C27 H27B 109.0 . .
O3A C27A C28A 109.7(18) . .
O3A C27A H27C 109.7 . .
C28A C27A H27C 109.7 . .
O3A C27A H27D 109.7 . .
C28A C27A H27D 109.7 . .
H27C C27A H27D 108.2 . .
C29 C28 C27 101.5(4) . .
C29 C28 H28A 111.5 . .
C27 C28 H28A 111.5 . .
C29 C28 H28B 111.5 . .
C27 C28 H28B 111.5 . .
H28A C28 H28B 109.3 . .
C29A C28A C27A 107.1(10) . .
C29A C28A H28C 110.3 . .
C27A C28A H28C 110.3 . .
C29A C28A H28D 110.3 . .
C27A C28A H28D 110.3 . .
H28C C28A H28D 108.6 . .
C30 C29 C28 101.7(4) . .
C30 C29 H29A 111.4 . .
C28 C29 H29A 111.4 . .
C30 C29 H29B 111.4 . .
C28 C29 H29B 111.4 . .
H29A C29 H29B 109.3 . .
C28A C29A C30A 103.7(11) . .
C28A C29A H29C 111.0 . .
C30A C29A H29C 111.0 . .
C28A C29A H29D 111.0 . .
C30A C29A H29D 111.0 . .
H29C C29A H29D 109.0 . .
O3 C30 C29 104.6(9) . .
O3 C30 H30A 110.8 . .
C29 C30 H30A 110.8 . .
O3 C30 H30B 110.8 . .
C29 C30 H30B 110.8 . .
H30A C30 H30B 108.9 . .
C29A C30A O3A 102.4(17) . .
C29A C30A H30C 111.3 . .
O3A C30A H30C 111.3 . .
C29A C30A H30D 111.3 . .
O3A C30A H30D 111.3 . .
H30C C30A H30D 109.2 . .
O4 C31 C32 105.5(2) . .
O4 C31 H31A 110.5(2) . .
C32 C31 H31A 110.8(3) . .
O4 C31 H31B 110.5(3) . .
C32 C31 H31B 110.6(3) . .
H31A C31 H31B 108.9(3) . .
C31 C32 C33 104.5(2) . .
C31 C32 H32A 110.6(3) . .
C33 C32 H32A 110.9(3) . .
C31 C32 H32B 110.8(3) . .
C33 C32 H32B 111.0(3) . .
H32A C32 H32B 108.9(3) . .
C34 C33 C32 104.3(2) . .
C34 C33 H33A 111.0(3) . .
C32 C33 H33A 110.8(3) . .
C34 C33 H33B 110.8(3) . .
C32 C33 H33B 110.8(3) . .
H33A C33 H33B 109.1(3) . .
O4 C34 C33 105.6(2) . .
O4 C34 H34A 110.4(2) . .
C33 C34 H34A 110.5(2) . .
O4 C34 H34B 110.7(2) . .
C33 C34 H34B 110.8(3) . .
H34A C34 H34B 108.8(3) . .
C1 N1 C2 115.82(17) . .
C1 N1 C15 120.82(17) . .
C2 N1 C15 123.34(17) . .
C1 N2 C3 119.89(17) . .
C1 N2 P1 115.90(14) . .
C3 N2 P1 123.78(14) . .
O2 Na2 O1 140.64(7) . 2_655
O2 Na2 O3A 99.8(12) . .
O1 Na2 O3A 109.9(12) 2_655 .
O2 Na2 O4 102.41(7) . .
O1 Na2 O4 95.71(7) 2_655 .
O3A Na2 O4 102.9(8) . .
O2 Na2 O3 101.7(6) . .
O1 Na2 O3 106.3(6) 2_655 .
O4 Na2 O3 106.4(4) . .
C1 O1 Na2 157.60(15) . 2_645
C2 O2 Na2 153.89(16) . .
C30 O3 C27 110.6(12) . .
C30 O3 Na2 124.9(11) . .
C27 O3 Na2 122.8(7) . .
C27A O3A C30A 104.2(18) . .
C27A O3A Na2 147(2) . .
C30A O3A Na2 106.6(19) . .
C31 O4 C34 106.47(19) . .
C31 O4 Na2 126.74(15) . .
C34 O4 Na2 125.71(14) . .
C2 P1 N2 88.18(9) . .

loop_
_geom_bond_atom_site_label_1
_geom_bond_atom_site_label_2
_geom_bond_distance
_geom_bond_site_symmetry_2
C1 O1 1.248(2) .
C1 N2 1.346(3) .
C1 N1 1.377(3) .
C2 O2 1.254(3) .
C2 N1 1.424(3) .
C2 P1 1.758(2) .
C3 C4 1.397(3) .
C3 C8 1.397(3) .
C3 N2 1.434(3) .
C4 C5 1.396(3) .
C4 C12 1.512(4) .
C5 C6 1.376(4) .
C5 H5 0.931(3) .
C6 C7 1.378(4) .
C6 H6 0.930(2) .
C7 C8 1.395(3) .
C7 H7 0.929(3) .
C8 C9 1.513(3) .
C9 C11 1.525(4) .
C9 C10 1.526(4) .
C9 H9 0.979(2) .
C10 H10A 0.957(4) .
C10 H10B 0.961(3) .
C10 H10C 0.961(4) .
C11 H11A 0.961(3) .
C11 H11B 0.961(3) .
C11 H11C 0.958(4) .
C12 C14 1.521(4) .
C12 C13 1.524(4) .
C12 H12 0.977(3) .
C13 H13A 0.959(3) .
C13 H13B 0.961(3) .
C13 H13C 0.961(3) .
C14 H14A 0.960(4) .
C14 H14B 0.959(3) .
C14 H14C 0.961(4) .
C15 C20 1.399(3) .
C15 C16 1.407(3) .
C15 N1 1.434(3) .
C16 C17 1.396(3) .
C16 C24 1.519(3) .
C17 C18 1.377(3) .
C17 H17 0.930(2) .
C18 C19 1.379(3) .
C18 H18 0.929(2) .
C19 C20 1.395(3) .
C19 H19 0.932(2) .
C20 C21 1.518(3) .
C21 C22 1.520(4) .
C21 C23 1.524(4) .
C21 H21 0.980(2) .
C22 H22A 0.961(3) .
C22 H22B 0.963(3) .
C22 H22C 0.960(3) .
C23 H23A 0.960(3) .
C23 H23B 0.959(3) .
C23 H23C 0.961(4) .
C24 C25 1.521(3) .
C24 C26 1.525(4) .
C24 H24 0.979(2) .
C25 H25A 0.959(3) .
C25 H25B 0.962(3) .
C25 H25C 0.960(3) .
C26 H26A 0.959(3) .
C26 H26B 0.960(3) .
C26 H26C 0.960(3) .
C27 O3 1.47(2) .
C27 C28 1.524(7) .
C27 H27A 0.9900 .
C27 H27B 0.9900 .
C27A O3A 1.42(4) .
C27A C28A 1.495(17) .
C27A H27C 0.9900 .
C27A H27D 0.9900 .
C28 C29 1.510(6) .
C28 H28A 0.9900 .
C28 H28B 0.9900 .
C28A C29A 1.447(16) .
C28A H28C 0.9900 .
C28A H28D 0.9900 .
C29 C30 1.504(7) .
C29 H29A 0.9900 .
C29 H29B 0.9900 .
C29A C30A 1.530(16) .
C29A H29C 0.9900 .
C29A H29D 0.9900 .
C30 O3 1.381(16) .
C30 H30A 0.9900 .
C30 H30B 0.9900 .
C30A O3A 1.55(3) .
C30A H30C 0.9900 .
C30A H30D 0.9900 .
C31 O4 1.429(3) .
C31 C32 1.507(4) .
C31 H31A 0.968(3) .
C31 H31B 0.970(3) .
C32 C33 1.537(4) .
C32 H32A 0.972(3) .
C32 H32B 0.968(3) .
C33 C34 1.519(4) .
C33 H33A 0.969(3) .
C33 H33B 0.970(3) .
C34 O4 1.431(3) .
C34 H34A 0.972(3) .
C34 H34B 0.967(3) .
N2 P1 1.7776(18) .
Na2 O2 2.1851(17) .
Na2 O1 2.1886(16) 2_655
Na2 O3A 2.22(3) .
Na2 O4 2.292(2) .
Na2 O3 2.317(16) .
O1 Na2 2.1886(16) 2_645

loop_
_geom_torsion_atom_site_label_1
_geom_torsion_atom_site_label_2
_geom_torsion_atom_site_label_3
_geom_torsion_atom_site_label_4
_geom_torsion
_geom_torsion_site_symmetry_4
C8 C3 C4 C5 -1.0(3) .
N2 C3 C4 C5 -179.4(2) .
C8 C3 C4 C12 178.3(2) .
N2 C3 C4 C12 -0.1(3) .
C3 C4 C5 C6 0.7(4) .
C12 C4 C5 C6 -178.5(2) .
C4 C5 C6 C7 -0.3(4) .
C5 C6 C7 C8 0.1(4) .
C6 C7 C8 C3 -0.3(4) .
C6 C7 C8 C9 178.6(2) .
C4 C3 C8 C7 0.8(3) .
N2 C3 C8 C7 179.1(2) .
C4 C3 C8 C9 -178.1(2) .
N2 C3 C8 C9 0.3(3) .
C7 C8 C9 C11 53.2(3) .
C3 C8 C9 C11 -128.0(3) .
C7 C8 C9 C10 -71.4(3) .
C3 C8 C9 C10 107.4(3) .
C5 C4 C12 C14 -59.2(3) .
C3 C4 C12 C14 121.6(3) .
C5 C4 C12 C13 65.9(3) .
C3 C4 C12 C13 -113.4(3) .
C20 C15 C16 C17 -2.0(3) .
N1 C15 C16 C17 176.56(19) .
C20 C15 C16 C24 175.3(2) .
N1 C15 C16 C24 -6.2(3) .
C15 C16 C17 C18 1.7(3) .
C24 C16 C17 C18 -175.6(2) .
C16 C17 C18 C19 -0.1(4) .
C17 C18 C19 C20 -1.2(4) .
C18 C19 C20 C15 0.9(3) .
C18 C19 C20 C21 -177.1(2) .
C16 C15 C20 C19 0.7(3) .
N1 C15 C20 C19 -177.80(19) .
C16 C15 C20 C21 178.6(2) .
N1 C15 C20 C21 0.1(3) .
C19 C20 C21 C22 -53.8(3) .
C15 C20 C21 C22 128.4(2) .
C19 C20 C21 C23 70.8(3) .
C15 C20 C21 C23 -107.1(3) .
C17 C16 C24 C25 -28.9(3) .
C15 C16 C24 C25 153.9(2) .
C17 C16 C24 C26 94.8(3) .
C15 C16 C24 C26 -82.4(3) .
O3 C27 C28 C29 -26.9(10) .
O3A C27A C28A C29A 6(3) .
C27 C28 C29 C30 40.0(5) .
C27A C28A C29A C30A -26.2(16) .
C28 C29 C30 O3 -39.5(11) .
C28A C29A C30A O3A 35(2) .
O4 C31 C32 C33 23.5(3) .
C31 C32 C33 C34 -2.3(3) .
C32 C33 C34 O4 -19.6(3) .
O1 C1 N1 C2 -178.2(2) .
N2 C1 N1 C2 1.0(3) .
O1 C1 N1 C15 3.2(3) .
N2 C1 N1 C15 -177.59(18) .
O2 C2 N1 C1 180.0(2) .
P1 C2 N1 C1 -1.1(2) .
O2 C2 N1 C15 -1.5(3) .
P1 C2 N1 C15 177.45(16) .
C20 C15 N1 C1 103.5(2) .
C16 C15 N1 C1 -75.1(3) .
C20 C15 N1 C2 -74.9(3) .
C16 C15 N1 C2 106.5(2) .
O1 C1 N2 C3 6.0(3) .
N1 C1 N2 C3 -173.17(18) .
O1 C1 N2 P1 178.72(18) .
N1 C1 N2 P1 -0.4(2) .
C4 C3 N2 C1 85.1(3) .
C8 C3 N2 C1 -93.3(3) .
C4 C3 N2 P1 -87.0(2) .
C8 C3 N2 P1 94.6(2) .
N2 C1 O1 Na2 -171.3(3) 2_645
N1 C1 O1 Na2 7.8(6) 2_645
N1 C2 O2 Na2 -127.5(3) .
P1 C2 O2 Na2 53.8(5) .
C29 C30 O3 C27 22.9(16) .
C29 C30 O3 Na2 -171.7(11) .
C28 C27 O3 C30 2.8(16) .
C28 C27 O3 Na2 -163.0(11) .
C28A C27A O3A C30A 17(3) .
C28A C27A O3A Na2 177(4) .
C29A C30A O3A C27A -32(3) .
C29A C30A O3A Na2 159.2(17) .
C32 C31 O4 C34 -37.2(3) .
C32 C31 O4 Na2 131.4(2) .
C33 C34 O4 C31 35.6(3) .
C33 C34 O4 Na2 -133.14(19) .
O2 C2 P1 N2 179.5(2) .
N1 C2 P1 N2 0.64(16) .
C1 N2 P1 C2 -0.13(18) .
C3 N2 P1 C2 172.28(19) .
